data_2215133
loop_
_publ_author_name
'Broker, Grant A.'
'Tiekink, Edward R. T.'

_publ_section_title
;
 Bis(\m-pyridine-1-carbaldehyde
 azine-\k^2^<i>N</i>,<i>N</i>':\k^2^<i>N</i>'',<i>N</i>''')disilver(I)
 bis(methanesulfonate)
;
_journal_coeditor_code HB2507
_journal_issue 9
_journal_name_full 'Acta Crystallographica Section E'
_journal_page_first m2368
_journal_page_last m2368
_journal_paper_doi 10.1107/S1600536807039980
_journal_volume 63
_journal_year 2007
_chemical_formula_iupac '[Ag2 (C12 H10 N4)2] (C H3 S O3)2'
_chemical_formula_moiety 'C24 H20 Ag2 N8 2+ , 2C H3 O3 S -'
_chemical_formula_sum 'C26 H26 Ag2 N8 O6 S2'
_chemical_formula_weight 826.40
_chemical_name_systematic
;
Bis(\m-pyridine-1-carbaldehyde azine-\k^2^N,N':\k^2^N'',N''')disilver(I)
bis(methanesulfonate)
;
_space_group_IT_number 14
_symmetry_cell_setting monoclinic
_symmetry_space_group_name_Hall '-P 2ybc'
_symmetry_space_group_name_H-M 'P 1 21/c 1'
_atom_sites_solution_hydrogens geom
_atom_sites_solution_primary direct
_atom_sites_solution_secondary difmap
_audit_creation_method SHELXL97
_cell_angle_alpha 90
_cell_angle_beta 105.605(16)
_cell_angle_gamma 90
_cell_formula_units_Z 4
_cell_length_a 9.017(5)
_cell_length_b 19.115(5)
_cell_length_c 17.397(7)
_cell_measurement_reflns_used 5950
_cell_measurement_temperature 120(2)
_cell_measurement_theta_max 30.2
_cell_measurement_theta_min 1.6
_cell_volume 2888(2)
_computing_cell_refinement CrystalClear
_computing_data_collection 'CrystalClear (Rigaku/MSC, 2005)'
_computing_data_reduction CrystalClear
_computing_molecular_graphics 'ORTEPII (Johnson, 1976) and DIAMOND (Brandenburg, 2006)'
_computing_publication_material SHELXL97
_computing_structure_refinement 'SHELXL97 (Sheldrick, 1997)'
_computing_structure_solution 'SIR92 (Altomare <i>et al.</i>,  1994)'
_diffrn_ambient_temperature 120(2)
_diffrn_measured_fraction_theta_full 0.999
_diffrn_measured_fraction_theta_max 0.999
_diffrn_measurement_device_type 'Rigaku AFC12\k/SATURN724'
_diffrn_measurement_method \w
_diffrn_radiation_monochromator graphite
_diffrn_radiation_source 'fine-focus sealed tube'
_diffrn_radiation_type MoK\a
_diffrn_radiation_wavelength 0.71070
_diffrn_reflns_av_R_equivalents 0.030
_diffrn_reflns_av_sigmaI/netI 0.019
_diffrn_reflns_limit_h_max 11
_diffrn_reflns_limit_h_min -11
_diffrn_reflns_limit_k_max 23
_diffrn_reflns_limit_k_min -21
_diffrn_reflns_limit_l_max 21
_diffrn_reflns_limit_l_min -21
_diffrn_reflns_number 30221
_diffrn_reflns_theta_full 26.0
_diffrn_reflns_theta_max 26.0
_diffrn_reflns_theta_min 1.6
_diffrn_standards_decay_% '< 1'
_diffrn_standards_interval_count 0
_diffrn_standards_number 0
_exptl_absorpt_coefficient_mu 1.558
_exptl_absorpt_correction_T_max 1.000
_exptl_absorpt_correction_T_min 0.804
_exptl_absorpt_correction_type multi-scan
_exptl_absorpt_process_details '(ABSCOR; Higashi, 1995)'
_exptl_crystal_colour colourless
_exptl_crystal_density_diffrn 1.901
_exptl_crystal_density_method 'not measured'
_exptl_crystal_description prism
_exptl_crystal_F_000 1648
_exptl_crystal_size_max 0.18
_exptl_crystal_size_mid 0.10
_exptl_crystal_size_min 0.08
_refine_diff_density_max 0.93
_refine_diff_density_min -0.67
_refine_ls_extinction_method none
_refine_ls_goodness_of_fit_ref 1.10
_refine_ls_hydrogen_treatment constr
_refine_ls_matrix_type full
_refine_ls_number_parameters 397
_refine_ls_number_reflns 5668
_refine_ls_number_restraints 0
_refine_ls_restrained_S_all 1.10
_refine_ls_R_factor_all 0.030
_refine_ls_R_factor_gt 0.029
_refine_ls_shift/su_max 0.003
_refine_ls_shift/su_mean 0.000
_refine_ls_structure_factor_coef Fsqd
_refine_ls_weighting_details 'calc w = 1/[\s^2^(Fo^2^)+(0.0264P)^2^+5.0008P] where P=(Fo^2^+2Fc^2^)/3'
_refine_ls_weighting_scheme calc
_refine_ls_wR_factor_gt 0.066
_refine_ls_wR_factor_ref 0.067
_reflns_number_gt 5514
_reflns_number_total 5668
_reflns_threshold_expression I>2\s(I)
_cod_data_source_file hb2507.cif
_cod_data_source_block I
_cod_original_sg_symbol_H-M 'P 21/c'
_cod_database_code 2215133
_cod_database_fobs_code 2215133

loop_
_symmetry_equiv_pos_as_xyz
'x, y, z'
'-x, y+1/2, -z+1/2'
'-x, -y, -z'
'x, -y-1/2, z-1/2'

loop_
_atom_site_type_symbol
_atom_site_label
_atom_site_fract_x
_atom_site_fract_y
_atom_site_fract_z
_atom_site_U_iso_or_equiv
_atom_site_adp_type
_atom_site_calc_flag
_atom_site_refinement_flags
_atom_site_occupancy
Ag Ag1 0.36970(2) 0.431855(10) 0.877448(11) 0.01905(7) Uani d . 1
Ag Ag2 0.12996(2) 0.555838(10) 0.637545(12) 0.01861(7) Uani d . 1
S S1 -0.00614(7) 0.38534(3) 0.72639(4) 0.01684(13) Uani d . 1
S S2 0.50982(8) 0.59359(3) 0.75240(4) 0.01902(14) Uani d . 1
O O1 0.0808(2) 0.40311(11) 0.80742(11) 0.0250(4) Uani d . 1
O O2 0.0099(2) 0.43659(10) 0.66748(12) 0.0254(4) Uani d . 1
O O3 0.0223(3) 0.31478(10) 0.70343(12) 0.0327(5) Uani d . 1
O O4 0.4588(2) 0.56243(10) 0.81728(11) 0.0234(4) Uani d . 1
O O5 0.3881(3) 0.63161(12) 0.69664(14) 0.0403(6) Uani d . 1
O O6 0.5892(3) 0.54368(12) 0.71478(14) 0.0391(6) Uani d . 1
N N1 0.2639(2) 0.50211(11) 0.95097(12) 0.0171(4) Uani d . 1
N N2 0.0415(3) 0.61510(12) 0.80323(12) 0.0201(5) Uani d . 1
N N3 0.0258(2) 0.62142(11) 0.72049(12) 0.0175(4) Uani d . 1
N N4 -0.0242(2) 0.65172(11) 0.55969(13) 0.0167(4) Uani d . 1
N N5 0.2546(2) 0.48734(11) 0.57028(12) 0.0162(4) Uani d . 1
N N6 0.4392(2) 0.36098(11) 0.71502(12) 0.0163(4) Uani d . 1
N N7 0.4598(2) 0.35786(11) 0.79848(12) 0.0159(4) Uani d . 1
N N8 0.5297(2) 0.34012(11) 0.96246(13) 0.0185(4) Uani d . 1
C C1 0.3001(3) 0.49111(13) 1.03027(15) 0.0187(5) Uani d . 1
H H1 0.3772 0.4575 1.0526 0.022 Uiso calc R 1
C C2 0.2305(3) 0.52640(14) 1.08101(15) 0.0212(5) Uani d . 1
H H2 0.2591 0.5168 1.1366 0.025 Uiso calc R 1
C C3 0.1183(3) 0.57609(14) 1.04902(16) 0.0212(6) Uani d . 1
H H3 0.0670 0.6006 1.0819 0.025 Uiso calc R 1
C C4 0.0833(3) 0.58891(14) 0.96759(15) 0.0196(5) Uani d . 1
H H4 0.0092 0.6235 0.9442 0.024 Uiso calc R 1
C C5 0.1567(3) 0.55113(13) 0.92028(15) 0.0154(5) Uani d . 1
C C6 0.1246(3) 0.56322(13) 0.83390(15) 0.0167(5) Uani d . 1
H H6 0.1654 0.5327 0.8015 0.020 Uiso calc R 1
C C7 -0.0379(3) 0.67938(13) 0.69345(15) 0.0176(5) Uani d . 1
H H7 -0.0655 0.7115 0.7289 0.021 Uiso calc R 1
C C8 -0.0691(3) 0.69731(13) 0.60850(15) 0.0168(5) Uani d . 1
C C9 -0.1457(3) 0.75943(13) 0.58199(15) 0.0189(5) Uani d . 1
H H9 -0.1751 0.7902 0.6182 0.023 Uiso calc R 1
C C10 -0.1784(3) 0.77554(14) 0.50134(16) 0.0210(5) Uani d . 1
H H10 -0.2297 0.8179 0.4814 0.025 Uiso calc R 1
C C11 -0.1347(3) 0.72881(14) 0.45026(16) 0.0195(5) Uani d . 1
H H11 -0.1562 0.7383 0.3948 0.023 Uiso calc R 1
C C12 -0.0587(3) 0.66767(13) 0.48238(15) 0.0173(5) Uani d . 1
H H12 -0.0299 0.6356 0.4472 0.021 Uiso calc R 1
C C13 0.2301(3) 0.50199(13) 0.49181(15) 0.0187(5) Uani d . 1
H H13 0.1620 0.5392 0.4700 0.022 Uiso calc R 1
C C14 0.2983(3) 0.46610(14) 0.44149(15) 0.0199(5) Uani d . 1
H H14 0.2789 0.4791 0.3870 0.024 Uiso calc R 1
C C15 0.3956(3) 0.41065(14) 0.47201(15) 0.0200(5) Uani d . 1
H H15 0.4453 0.3853 0.4391 0.024 Uiso calc R 1
C C16 0.4185(3) 0.39312(14) 0.55176(15) 0.0187(5) Uani d . 1
H H16 0.4823 0.3546 0.5739 0.022 Uiso calc R 1
C C17 0.3474(3) 0.43242(13) 0.59903(15) 0.0159(5) Uani d . 1
C C18 0.3710(3) 0.41726(13) 0.68453(15) 0.0156(5) Uani d . 1
H H18 0.3354 0.4494 0.7172 0.019 Uiso calc R 1
C C19 0.5368(3) 0.30401(13) 0.83006(15) 0.0167(5) Uani d . 1
H H19 0.5670 0.2706 0.7968 0.020 Uiso calc R 1
C C20 0.5797(3) 0.29291(13) 0.91728(15) 0.0168(5) Uani d . 1
C C21 0.6740(3) 0.23671(13) 0.94907(15) 0.0187(5) Uani d . 1
H H21 0.7057 0.2041 0.9154 0.022 Uiso calc R 1
C C22 0.7208(3) 0.22950(14) 1.03204(16) 0.0207(5) Uani d . 1
H H22 0.7854 0.1918 1.0559 0.025 Uiso calc R 1
C C23 0.6721(3) 0.27789(14) 1.07885(15) 0.0200(5) Uani d . 1
H H23 0.7036 0.2743 1.1354 0.024 Uiso calc R 1
C C24 0.5766(3) 0.33171(14) 1.04198(16) 0.0203(5) Uani d . 1
H H24 0.5425 0.3644 1.0746 0.024 Uiso calc R 1
C C25 -0.2005(3) 0.3882(2) 0.72741(18) 0.0348(7) Uani d . 1
H H25A -0.2253 0.4352 0.7427 0.052 Uiso calc R 1
H H25B -0.2183 0.3541 0.7660 0.052 Uiso calc R 1
H H25C -0.2661 0.3770 0.6741 0.052 Uiso calc R 1
C C26 0.6481(3) 0.65761(15) 0.79671(18) 0.0273(6) Uani d . 1
H H26A 0.7344 0.6352 0.8354 0.041 Uiso calc R 1
H H26B 0.6008 0.6925 0.8239 0.041 Uiso calc R 1
H H26C 0.6859 0.6806 0.7553 0.041 Uiso calc R 1

loop_
_atom_site_aniso_label
_atom_site_aniso_U_11
_atom_site_aniso_U_22
_atom_site_aniso_U_33
_atom_site_aniso_U_12
_atom_site_aniso_U_13
_atom_site_aniso_U_23
Ag1 0.02153(12) 0.01992(11) 0.01598(11) 0.00613(7) 0.00552(8) -0.00123(7)
Ag2 0.02197(12) 0.01738(11) 0.01718(11) 0.00465(7) 0.00650(8) -0.00088(7)
S1 0.0187(3) 0.0178(3) 0.0146(3) -0.0006(2) 0.0054(2) 0.0008(2)
S2 0.0215(3) 0.0219(3) 0.0128(3) -0.0032(3) 0.0033(2) -0.0005(2)
O1 0.0225(10) 0.0322(11) 0.0174(9) -0.0018(8) 0.0006(8) -0.0003(8)
O2 0.0354(11) 0.0214(10) 0.0202(10) -0.0009(8) 0.0088(9) 0.0046(8)
O3 0.0562(14) 0.0183(10) 0.0277(11) 0.0062(9) 0.0184(10) 0.0025(8)
O4 0.0290(11) 0.0255(10) 0.0174(10) -0.0016(8) 0.0092(8) 0.0003(8)
O5 0.0351(12) 0.0348(12) 0.0377(13) -0.0094(10) -0.0132(10) 0.0146(10)
O6 0.0491(14) 0.0396(13) 0.0384(13) -0.0098(11) 0.0286(11) -0.0169(10)
N1 0.0217(11) 0.0163(10) 0.0135(10) -0.0004(9) 0.0048(9) 0.0000(8)
N2 0.0261(12) 0.0218(11) 0.0118(10) 0.0055(9) 0.0039(9) 0.0021(9)
N3 0.0215(11) 0.0185(11) 0.0131(10) 0.0038(9) 0.0056(8) -0.0010(8)
N4 0.0164(10) 0.0166(10) 0.0172(11) 0.0003(8) 0.0045(9) -0.0003(8)
N5 0.0188(11) 0.0147(10) 0.0156(10) 0.0010(8) 0.0053(8) -0.0004(8)
N6 0.0179(11) 0.0189(11) 0.0113(10) 0.0013(8) 0.0027(8) 0.0014(8)
N7 0.0171(10) 0.0176(10) 0.0135(10) -0.0001(8) 0.0048(8) -0.0006(8)
N8 0.0189(11) 0.0208(11) 0.0157(11) 0.0011(9) 0.0047(9) 0.0003(9)
C1 0.0229(13) 0.0169(12) 0.0159(12) 0.0015(10) 0.0045(10) 0.0019(10)
C2 0.0285(14) 0.0217(13) 0.0133(12) -0.0017(11) 0.0058(11) 0.0003(10)
C3 0.0240(14) 0.0221(13) 0.0196(13) 0.0008(11) 0.0095(11) -0.0039(11)
C4 0.0186(13) 0.0207(13) 0.0189(13) 0.0038(10) 0.0040(10) -0.0001(10)
C5 0.0172(12) 0.0144(11) 0.0152(12) -0.0011(9) 0.0051(10) 0.0009(9)
C6 0.0170(12) 0.0189(12) 0.0150(12) -0.0003(10) 0.0053(10) -0.0021(10)
C7 0.0191(13) 0.0184(13) 0.0152(12) 0.0014(10) 0.0041(10) -0.0023(10)
C8 0.0169(12) 0.0172(12) 0.0160(12) -0.0003(10) 0.0040(10) -0.0001(10)
C9 0.0214(13) 0.0161(12) 0.0194(13) 0.0016(10) 0.0062(10) -0.0012(10)
C10 0.0232(13) 0.0172(12) 0.0222(14) 0.0024(10) 0.0054(11) 0.0035(10)
C11 0.0200(13) 0.0214(13) 0.0170(13) -0.0007(10) 0.0044(10) 0.0036(10)
C12 0.0175(12) 0.0183(12) 0.0169(12) -0.0016(10) 0.0060(10) -0.0012(10)
C13 0.0210(13) 0.0178(12) 0.0171(13) 0.0005(10) 0.0048(10) 0.0027(10)
C14 0.0228(13) 0.0230(13) 0.0141(12) -0.0031(11) 0.0050(10) -0.0004(10)
C15 0.0206(13) 0.0238(13) 0.0166(13) -0.0005(11) 0.0066(10) -0.0035(10)
C16 0.0177(12) 0.0200(13) 0.0181(13) 0.0004(10) 0.0040(10) -0.0022(10)
C17 0.0145(12) 0.0160(12) 0.0165(12) -0.0016(9) 0.0028(10) -0.0008(9)
C18 0.0145(12) 0.0186(12) 0.0149(12) -0.0016(10) 0.0060(10) -0.0014(10)
C19 0.0183(12) 0.0155(12) 0.0162(12) -0.0003(10) 0.0042(10) -0.0026(10)
C20 0.0152(12) 0.0178(12) 0.0175(12) -0.0014(10) 0.0045(10) -0.0007(10)
C21 0.0208(13) 0.0181(12) 0.0180(13) 0.0008(10) 0.0064(10) 0.0008(10)
C22 0.0200(13) 0.0206(13) 0.0211(13) 0.0006(10) 0.0048(11) 0.0066(10)
C23 0.0244(14) 0.0224(13) 0.0141(12) -0.0023(11) 0.0068(10) 0.0009(10)
C24 0.0211(13) 0.0198(13) 0.0212(13) 0.0000(10) 0.0079(11) -0.0029(10)
C25 0.0216(15) 0.059(2) 0.0235(15) -0.0058(14) 0.0060(12) -0.0075(14)
C26 0.0246(14) 0.0261(14) 0.0285(15) -0.0050(12) 0.0022(12) -0.0032(12)

loop_
_atom_type_symbol
_atom_type_description
_atom_type_scat_dispersion_real
_atom_type_scat_dispersion_imag
_atom_type_scat_source
C C 0.0033 0.0016 'International Tables Vol C Tables 4.2.6.8 and 6.1.1.4'
H H 0.0000 0.0000 'International Tables Vol C Tables 4.2.6.8 and 6.1.1.4'
Ag Ag -0.8971 1.1015 'International Tables Vol C Tables 4.2.6.8 and 6.1.1.4'
N N 0.0061 0.0033 'International Tables Vol C Tables 4.2.6.8 and 6.1.1.4'
O O 0.0106 0.0060 'International Tables Vol C Tables 4.2.6.8 and 6.1.1.4'
S S 0.1246 0.1234 'International Tables Vol C Tables 4.2.6.8 and 6.1.1.4'

loop_
_geom_angle_atom_site_label_1
_geom_angle_atom_site_label_2
_geom_angle_atom_site_label_3
_geom_angle
_geom_angle_publ_flag
N1 Ag1 N7 175.91(8) y
N1 Ag1 N8 110.56(8) y
N7 Ag1 N8 71.09(8) y
N3 Ag2 N4 71.00(8) y
N3 Ag2 N5 172.76(8) y
N4 Ag2 N5 115.64(8) y
O3 S1 O2 112.01(12) ?
O3 S1 O1 113.25(12) ?
O2 S1 O1 113.30(12) ?
O3 S1 C25 106.44(16) ?
O2 S1 C25 105.93(15) ?
O1 S1 C25 105.14(13) ?
O6 S2 O5 113.86(15) ?
O6 S2 O4 112.20(13) ?
O5 S2 O4 112.57(14) ?
O6 S2 C26 106.03(15) ?
O5 S2 C26 105.25(14) ?
O4 S2 C26 106.13(13) ?
C1 N1 C5 117.7(2) ?
C1 N1 Ag1 117.97(17) ?
C5 N1 Ag1 124.12(17) ?
C6 N2 N3 112.4(2) ?
C7 N3 N2 111.2(2) ?
C7 N3 Ag2 117.47(17) ?
N2 N3 Ag2 130.38(16) ?
C12 N4 C8 117.3(2) ?
C12 N4 Ag2 131.85(17) ?
C8 N4 Ag2 110.66(16) ?
C17 N5 C13 116.8(2) ?
C17 N5 Ag2 127.32(17) ?
C13 N5 Ag2 115.86(17) ?
C18 N6 N7 112.1(2) ?
C19 N7 N6 112.4(2) ?
C19 N7 Ag1 118.86(17) ?
N6 N7 Ag1 128.72(15) ?
C24 N8 C20 117.2(2) ?
C24 N8 Ag1 131.92(18) ?
C20 N8 Ag1 110.83(16) ?
N1 C1 C2 123.3(2) ?
N1 C1 H1 118.3 ?
C2 C1 H1 118.3 ?
C1 C2 C3 118.8(2) ?
C1 C2 H2 120.6 ?
C3 C2 H2 120.6 ?
C4 C3 C2 118.1(2) ?
C4 C3 H3 121.0 ?
C2 C3 H3 121.0 ?
C3 C4 C5 119.9(2) ?
C3 C4 H4 120.0 ?
C5 C4 H4 120.0 ?
N1 C5 C4 122.1(2) ?
N1 C5 C6 115.9(2) ?
C4 C5 C6 122.0(2) ?
N2 C6 C5 118.9(2) ?
N2 C6 H6 120.5 ?
C5 C6 H6 120.5 ?
N3 C7 C8 121.2(2) ?
N3 C7 H7 119.4 ?
C8 C7 H7 119.4 ?
N4 C8 C9 123.3(2) ?
N4 C8 C7 118.2(2) ?
C9 C8 C7 118.5(2) ?
C8 C9 C10 118.5(2) ?
C8 C9 H9 120.8 ?
C10 C9 H9 120.8 ?
C11 C10 C9 119.0(2) ?
C11 C10 H10 120.5 ?
C9 C10 H10 120.5 ?
C10 C11 C12 118.4(2) ?
C10 C11 H11 120.8 ?
C12 C11 H11 120.8 ?
N4 C12 C11 123.6(2) ?
N4 C12 H12 118.2 ?
C11 C12 H12 118.2 ?
N5 C13 C14 123.9(2) ?
N5 C13 H13 118.0 ?
C14 C13 H13 118.0 ?
C13 C14 C15 118.7(2) ?
C13 C14 H14 120.6 ?
C15 C14 H14 120.6 ?
C16 C15 C14 118.4(2) ?
C16 C15 H15 120.8 ?
C14 C15 H15 120.8 ?
C15 C16 C17 119.5(2) ?
C15 C16 H16 120.3 ?
C17 C16 H16 120.3 ?
N5 C17 C16 122.6(2) ?
N5 C17 C18 115.6(2) ?
C16 C17 C18 121.8(2) ?
N6 C18 C17 120.4(2) ?
N6 C18 H18 119.8 ?
C17 C18 H18 119.8 ?
N7 C19 C20 121.2(2) ?
N7 C19 H19 119.4 ?
C20 C19 H19 119.4 ?
N8 C20 C21 123.3(2) ?
N8 C20 C19 117.7(2) ?
C21 C20 C19 118.9(2) ?
C20 C21 C22 118.0(2) ?
C20 C21 H21 121.0 ?
C22 C21 H21 121.0 ?
C23 C22 C21 119.2(2) ?
C23 C22 H22 120.4 ?
C21 C22 H22 120.4 ?
C22 C23 C24 118.8(2) ?
C22 C23 H23 120.6 ?
C24 C23 H23 120.6 ?
N8 C24 C23 123.4(2) ?
N8 C24 H24 118.3 ?
C23 C24 H24 118.3 ?
S1 C25 H25A 109.5 ?
S1 C25 H25B 109.5 ?
H25A C25 H25B 109.5 ?
S1 C25 H25C 109.5 ?
H25A C25 H25C 109.5 ?
H25B C25 H25C 109.5 ?
S2 C26 H26A 109.5 ?
S2 C26 H26B 109.5 ?
H26A C26 H26B 109.5 ?
S2 C26 H26C 109.5 ?
H26A C26 H26C 109.5 ?
H26B C26 H26C 109.5 ?

loop_
_geom_bond_atom_site_label_1
_geom_bond_atom_site_label_2
_geom_bond_distance
_geom_bond_publ_flag
Ag1 N1 2.237(2) y
Ag1 N7 2.269(2) y
Ag1 N8 2.489(2) y
Ag2 N3 2.295(2) y
Ag2 N5 2.248(2) y
Ag2 N4 2.472(2) y
S1 O3 1.449(2) ?
S1 O2 1.453(2) ?
S1 O1 1.457(2) ?
S1 C25 1.758(3) ?
S2 O6 1.450(2) ?
S2 O5 1.450(2) ?
S2 O4 1.456(2) ?
S2 C26 1.769(3) ?
N1 C1 1.346(3) ?
N1 C5 1.349(3) ?
N2 C6 1.271(3) ?
N2 N3 1.413(3) ?
N3 C7 1.278(3) ?
N4 C12 1.332(3) ?
N4 C8 1.352(3) ?
N5 C17 1.352(3) ?
N5 C13 1.352(3) ?
N6 C18 1.281(3) ?
N6 N7 1.414(3) ?
N7 C19 1.280(3) ?
N8 C24 1.343(3) ?
N8 C20 1.351(3) ?
C1 C2 1.388(4) ?
C1 H1 0.9500 ?
C2 C3 1.390(4) ?
C2 H2 0.9500 ?
C3 C4 1.388(4) ?
C3 H3 0.9500 ?
C4 C5 1.389(4) ?
C4 H4 0.9500 ?
C5 C6 1.470(3) ?
C6 H6 0.9500 ?
C7 C8 1.469(3) ?
C7 H7 0.9500 ?
C8 C9 1.389(4) ?
C9 C10 1.388(4) ?
C9 H9 0.9500 ?
C10 C11 1.389(4) ?
C10 H10 0.9500 ?
C11 C12 1.394(4) ?
C11 H11 0.9500 ?
C12 H12 0.9500 ?
C13 C14 1.380(4) ?
C13 H13 0.9500 ?
C14 C15 1.387(4) ?
C14 H14 0.9500 ?
C15 C16 1.387(4) ?
C15 H15 0.9500 ?
C16 C17 1.391(4) ?
C16 H16 0.9500 ?
C17 C18 1.474(3) ?
C18 H18 0.9500 ?
C19 C20 1.477(3) ?
C19 H19 0.9500 ?
C20 C21 1.389(4) ?
C21 C22 1.397(4) ?
C21 H21 0.9500 ?
C22 C23 1.380(4) ?
C22 H22 0.9500 ?
C23 C24 1.383(4) ?
C23 H23 0.9500 ?
C24 H24 0.9500 ?
C25 H25A 0.9800 ?
C25 H25B 0.9800 ?
C25 H25C 0.9800 ?
C26 H26A 0.9800 ?
C26 H26B 0.9800 ?
C26 H26C 0.9800 ?

loop_
_geom_hbond_atom_site_label_D
_geom_hbond_atom_site_label_H
_geom_hbond_atom_site_label_A
_geom_hbond_site_symmetry_A
_geom_hbond_distance_DH
_geom_hbond_distance_HA
_geom_hbond_distance_DA
_geom_hbond_angle_DHA
_geom_hbond_publ_flag
C7 H7 O3 2_556 0.95 2.28 3.131(4) 149 y
C21 H21 O5 2_646 0.95 2.36 3.164(4) 143 y
C24 H24 O4 3_667 0.95 2.35 3.258(4) 161 y

loop_
_geom_torsion_atom_site_label_1
_geom_torsion_atom_site_label_2
_geom_torsion_atom_site_label_3
_geom_torsion_atom_site_label_4
_geom_torsion
N8 Ag1 N1 C1 2.9(2)
N8 Ag1 N1 C5 -171.47(19)
C6 N2 N3 C7 -170.1(2)
C6 N2 N3 Ag2 -1.8(3)
N4 Ag2 N3 C7 -10.50(18)
N4 Ag2 N3 N2 -178.2(2)
N5 Ag2 N4 C12 6.5(2)
N3 Ag2 N4 C12 -176.6(2)
N5 Ag2 N4 C8 -168.07(16)
N3 Ag2 N4 C8 8.83(16)
N4 Ag2 N5 C17 179.03(19)
N4 Ag2 N5 C13 -2.8(2)
C18 N6 N7 C19 -175.7(2)
C18 N6 N7 Ag1 6.4(3)
N8 Ag1 N7 C19 4.51(18)
N8 Ag1 N7 N6 -177.7(2)
N1 Ag1 N8 C24 -9.6(3)
N7 Ag1 N8 C24 174.4(2)
N1 Ag1 N8 C20 173.08(16)
N7 Ag1 N8 C20 -2.94(16)
C5 N1 C1 C2 1.4(4)
Ag1 N1 C1 C2 -173.3(2)
N1 C1 C2 C3 -0.4(4)
C1 C2 C3 C4 -1.2(4)
C2 C3 C4 C5 1.8(4)
C1 N1 C5 C4 -0.8(4)
Ag1 N1 C5 C4 173.60(19)
C1 N1 C5 C6 177.9(2)
Ag1 N1 C5 C6 -7.7(3)
C3 C4 C5 N1 -0.8(4)
C3 C4 C5 C6 -179.4(2)
N3 N2 C6 C5 177.8(2)
N1 C5 C6 N2 -170.2(2)
C4 C5 C6 N2 8.5(4)
N2 N3 C7 C8 -178.9(2)
Ag2 N3 C7 C8 11.2(3)
C12 N4 C8 C9 -1.2(4)
Ag2 N4 C8 C9 174.3(2)
C12 N4 C8 C7 177.5(2)
Ag2 N4 C8 C7 -7.1(3)
N3 C7 C8 N4 -2.1(4)
N3 C7 C8 C9 176.7(2)
N4 C8 C9 C10 0.2(4)
C7 C8 C9 C10 -178.5(2)
C8 C9 C10 C11 0.6(4)
C9 C10 C11 C12 -0.5(4)
C8 N4 C12 C11 1.4(4)
Ag2 N4 C12 C11 -172.87(18)
C10 C11 C12 N4 -0.6(4)
C17 N5 C13 C14 -2.5(4)
Ag2 N5 C13 C14 179.2(2)
N5 C13 C14 C15 1.3(4)
C13 C14 C15 C16 0.8(4)
C14 C15 C16 C17 -1.7(4)
C13 N5 C17 C16 1.5(4)
Ag2 N5 C17 C16 179.64(18)
C13 N5 C17 C18 -179.5(2)
Ag2 N5 C17 C18 -1.3(3)
C15 C16 C17 N5 0.6(4)
C15 C16 C17 C18 -178.4(2)
N7 N6 C18 C17 176.2(2)
N5 C17 C18 N6 170.4(2)
C16 C17 C18 N6 -10.6(4)
N6 N7 C19 C20 176.2(2)
Ag1 N7 C19 C20 -5.6(3)
C24 N8 C20 C21 0.9(4)
Ag1 N8 C20 C21 178.6(2)
C24 N8 C20 C19 -176.3(2)
Ag1 N8 C20 C19 1.5(3)
N7 C19 C20 N8 2.5(4)
N7 C19 C20 C21 -174.7(2)
N8 C20 C21 C22 -0.9(4)
C19 C20 C21 C22 176.2(2)
C20 C21 C22 C23 0.1(4)
C21 C22 C23 C24 0.8(4)
C20 N8 C24 C23 0.0(4)
Ag1 N8 C24 C23 -177.15(19)
C22 C23 C24 N8 -0.8(4)
